data_4000974
loop_
_publ_author_name
'Niewa, Rainer'
'Rau, Dieter'
'Wosylus, Aron'
'Meier, Katrin'
'Hanfland, Michael'
'Wessel, Michael'
'Dronskowski, Richard'
'Dzivenko, Dmytro A.'
'Riedel, Ralf'
'Schwarz, Ulrich'

_publ_section_title
;
 High-Pressure, High-Temperature Single-Crystal Growth, Ab initio
 Electronic Structure Calculations, and Equation of State of \e-Fe3N1+x
;
_journal_issue 2
_journal_name_full 'Chemistry of Materials'
_journal_page_first 392
_journal_paper_doi 10.1021/cm802721k
_journal_volume 21
_journal_year 2009
_chemical_formula_sum 'Fe3 N1.2'
_chemical_formula_weight 183.94
_chemical_name_systematic
;
 ?
;
_space_group_IT_number 182
_symmetry_space_group_name_Hall 'P 6c 2c'
_symmetry_space_group_name_H-M 'P 63 2 2'
_atom_sites_solution_primary direct
_atom_sites_solution_secondary difmap
_audit_creation_method SHELXL-97
_cell_angle_alpha 90.00
_cell_angle_beta 90.00
_cell_angle_gamma 120.00
_cell_formula_units_Z 2
_cell_length_a 4.7241(2)
_cell_length_b 4.7241(2)
_cell_length_c 4.3862(2)
_cell_measurement_temperature 293(2)
_cell_volume 84.773(6)
_computing_structure_refinement 'SHELXL-97 (Sheldrick, 1997)'
_diffrn_ambient_temperature 293(2)
_diffrn_measured_fraction_theta_full 1.000
_diffrn_measured_fraction_theta_max 1.000
_diffrn_radiation_monochromator graphite
_diffrn_radiation_source 'fine-focus sealed tube'
_diffrn_radiation_type AgK\a
_diffrn_radiation_wavelength 0.56083
_diffrn_reflns_av_R_equivalents 0.0127
_diffrn_reflns_av_sigmaI/netI 0.0123
_diffrn_reflns_limit_h_max 9
_diffrn_reflns_limit_h_min -4
_diffrn_reflns_limit_k_max 8
_diffrn_reflns_limit_k_min -8
_diffrn_reflns_limit_l_max 7
_diffrn_reflns_limit_l_min -8
_diffrn_reflns_number 1080
_diffrn_reflns_theta_full 33.98
_diffrn_reflns_theta_max 33.98
_diffrn_reflns_theta_min 3.93
_exptl_absorpt_coefficient_mu 12.772
_exptl_absorpt_correction_type none
_exptl_crystal_density_diffrn 7.206
_exptl_crystal_density_method 'not measured'
_exptl_crystal_F_000 172
_exptl_crystal_size_max 0.017
_exptl_crystal_size_mid 0.017
_exptl_crystal_size_min 0.017
_refine_diff_density_max 0.597
_refine_diff_density_min -0.464
_refine_diff_density_rms 0.134
_refine_ls_abs_structure_details 'Flack H D (1983), Acta Cryst. A39, 876-881'
_refine_ls_abs_structure_Flack 0.8(3)
_refine_ls_extinction_coef 0.066(8)
_refine_ls_extinction_expression Fc^*^=kFc[1+0.001xFc^2^\l^3^/sin(2\q)]^-1/4^
_refine_ls_extinction_method SHELXL
_refine_ls_goodness_of_fit_ref 1.188
_refine_ls_matrix_type full
_refine_ls_number_parameters 14
_refine_ls_number_reflns 244
_refine_ls_number_restraints 0
_refine_ls_restrained_S_all 1.188
_refine_ls_R_factor_all 0.0252
_refine_ls_R_factor_gt 0.0157
_refine_ls_shift/su_max 0.000
_refine_ls_shift/su_mean 0.000
_refine_ls_structure_factor_coef Fsqd
_refine_ls_weighting_details 'calc w=1/[\s^2^(Fo^2^)+(0.0121P)^2^+0.0396P] where P=(Fo^2^+2Fc^2^)/3'
_refine_ls_weighting_scheme calc
_refine_ls_wR_factor_gt 0.0337
_refine_ls_wR_factor_ref 0.0377
_reflns_number_gt 175
_reflns_number_total 244
_reflns_threshold_expression >2sigma(I)
_cod_data_source_file cm802721k_si_002.cif
_cod_data_source_block p6322_filt
_cod_original_sg_symbol_H-M P6322
_cod_original_formula_sum 'Fe3 N1.20'
_cod_database_code 4000974

loop_
_symmetry_equiv_pos_as_xyz
'x, y, z'
'-x, -y, z+1/2'
'-y, -x, -z+1/2'
'y, x, -z'
'x-y, -y, -z'
'-x+y, y, -z+1/2'
'x, x-y, -z+1/2'
'-x, -x+y, -z'
'-y, x-y, z'
'y, -x+y, z+1/2'
'x-y, x, z+1/2'
'-x+y, -x, z'

loop_
_atom_site_label
_atom_site_type_symbol
_atom_site_fract_x
_atom_site_fract_y
_atom_site_fract_z
_atom_site_U_iso_or_equiv
_atom_site_adp_type
_atom_site_occupancy
_atom_site_symmetry_multiplicity
_atom_site_calc_flag
_atom_site_refinement_flags
Fe1 Fe 0.33051(6) 0.0000 0.0000 0.00671(8) Uani 1 2 d S
N1 N 0.3333 0.6667 0.2500 0.0075(5) Uani 0.918(11) 6 d SP
N2 N 0.0000 0.0000 0.2500 0.0073(15) Uani 0.280(11) 6 d SP

loop_
_atom_site_aniso_label
_atom_site_aniso_U_11
_atom_site_aniso_U_22
_atom_site_aniso_U_33
_atom_site_aniso_U_23
_atom_site_aniso_U_13
_atom_site_aniso_U_12
Fe1 0.00737(9) 0.00629(11) 0.00611(10) 0.00133(7) 0.00067(3) 0.00314(5)
N1 0.0075(6) 0.0075(6) 0.0073(9) 0.000 0.000 0.0038(3)
N2 0.0080(19) 0.0080(19) 0.006(3) 0.000 0.000 0.0040(9)

loop_
_atom_type_symbol
_atom_type_description
_atom_type_scat_dispersion_real
_atom_type_scat_dispersion_imag
_atom_type_scat_source
Fe Fe 0.2886 0.5448 'International Tables Vol C Tables 4.2.6.8 and 6.1.1.4'
N N 0.0030 0.0019 'International Tables Vol C Tables 4.2.6.8 and 6.1.1.4'

loop_
_geom_angle_atom_site_label_1
_geom_angle_atom_site_label_2
_geom_angle_atom_site_label_3
_geom_angle
_geom_angle_site_symmetry_1
_geom_angle_site_symmetry_3
N2 Fe1 N2 70.160(10) 2_554 .
N2 Fe1 N1 131.911(7) 2_554 1_545
N2 Fe1 N1 90.745(4) . 1_545
N2 Fe1 N1 90.745(4) 2_554 2_664
N2 Fe1 N1 131.911(7) . 2_664
N1 Fe1 N1 130.827(14) 1_545 2_664
N2 Fe1 Fe1 45.130(3) 2_554 3_554
N2 Fe1 Fe1 103.349(8) . 3_554
N1 Fe1 Fe1 103.233(5) 1_545 3_554
N1 Fe1 Fe1 90.711(4) 2_664 3_554
N2 Fe1 Fe1 103.349(8) 2_554 7
N2 Fe1 Fe1 45.130(3) . 7
N1 Fe1 Fe1 90.711(4) 1_545 7
N1 Fe1 Fe1 103.233(5) 2_664 7
Fe1 Fe1 Fe1 146.285(4) 3_554 7
N2 Fe1 Fe1 45.130(3) 2_554 7_554
N2 Fe1 Fe1 103.349(8) . 7_554
N1 Fe1 Fe1 160.184(7) 1_545 7_554
N1 Fe1 Fe1 45.615(7) 2_664 7_554
Fe1 Fe1 Fe1 60.301(8) 3_554 7_554
Fe1 Fe1 Fe1 109.102(10) 7 7_554
N2 Fe1 Fe1 103.349(8) 2_554 3
N2 Fe1 Fe1 45.130(3) . 3
N1 Fe1 Fe1 45.615(7) 1_545 3
N1 Fe1 Fe1 160.184(7) 2_664 3
Fe1 Fe1 Fe1 109.102(10) 3_554 3
Fe1 Fe1 Fe1 60.301(8) 7 3
Fe1 Fe1 Fe1 146.285(4) 7_554 3
N2 Fe1 Fe1 44.870(3) 2_554 8
N2 Fe1 Fe1 44.870(3) . 8
N1 Fe1 Fe1 90.344(7) 1_545 8
N1 Fe1 Fe1 135.615(7) 2_664 8
Fe1 Fe1 Fe1 59.849(4) 3_554 8
Fe1 Fe1 Fe1 90.0 7 8
Fe1 Fe1 Fe1 90.0 7_554 8
Fe1 Fe1 Fe1 59.849(4) 3 8
N2 Fe1 Fe1 44.870(3) 2_554 4
N2 Fe1 Fe1 44.870(3) . 4
N1 Fe1 Fe1 135.615(7) 1_545 4
N1 Fe1 Fe1 90.343(7) 2_664 4
Fe1 Fe1 Fe1 90.0 3_554 4
Fe1 Fe1 Fe1 59.849(4) 7 4
Fe1 Fe1 Fe1 59.849(4) 7_554 4
Fe1 Fe1 Fe1 90.0 3 4
Fe1 Fe1 Fe1 60.0 8 4
N2 Fe1 Fe1 161.216(14) 2_554 2_655
N2 Fe1 Fe1 91.056(6) . 2_655
N1 Fe1 Fe1 45.126(4) 1_545 2_655
N1 Fe1 Fe1 102.406(12) 2_664 2_655
Fe1 Fe1 Fe1 145.988(3) 3_554 2_655
Fe1 Fe1 Fe1 60.863(5) 7 2_655
Fe1 Fe1 Fe1 145.988(2) 7_554 2_655
Fe1 Fe1 Fe1 60.863(5) 3 2_655
Fe1 Fe1 Fe1 120.710(8) 8 2_655
Fe1 Fe1 Fe1 120.710(8) 4 2_655
N2 Fe1 Fe1 91.056(6) 2_554 2_654
N2 Fe1 Fe1 161.216(14) . 2_654
N1 Fe1 Fe1 102.406(12) 1_545 2_654
N1 Fe1 Fe1 45.126(4) 2_664 2_654
Fe1 Fe1 Fe1 60.863(5) 3_554 2_654
Fe1 Fe1 Fe1 145.988(3) 7 2_654
Fe1 Fe1 Fe1 60.863(5) 7_554 2_654
Fe1 Fe1 Fe1 145.988(3) 3 2_654
Fe1 Fe1 Fe1 120.710(8) 8 2_654
Fe1 Fe1 Fe1 120.710(8) 4 2_654
Fe1 Fe1 Fe1 107.728(18) 2_655 2_654
Fe1 N1 Fe1 179.313(14) 4 2_665
Fe1 N1 Fe1 90.743(4) 4 1_565
Fe1 N1 Fe1 89.748(7) 2_665 1_565
Fe1 N1 Fe1 89.748(7) 4 3_565
Fe1 N1 Fe1 90.743(4) 2_665 3_565
Fe1 N1 Fe1 88.770(13) 1_565 3_565
Fe1 N1 Fe1 90.743(4) 4 8_665
Fe1 N1 Fe1 88.770(13) 2_665 8_665
Fe1 N1 Fe1 90.743(4) 1_565 8_665
Fe1 N1 Fe1 179.313(14) 3_565 8_665
Fe1 N1 Fe1 88.770(13) 4 7
Fe1 N1 Fe1 90.743(4) 2_665 7
Fe1 N1 Fe1 179.313(14) 1_565 7
Fe1 N1 Fe1 90.743(4) 3_565 7
Fe1 N1 Fe1 89.748(7) 8_665 7
Fe1 N2 Fe1 180.000(15) 8 7
Fe1 N2 Fe1 89.740(7) 8 2
Fe1 N2 Fe1 90.260(7) 7 2
Fe1 N2 Fe1 89.740(7) 8 3
Fe1 N2 Fe1 90.260(7) 7 3
Fe1 N2 Fe1 90.260(7) 2 3
Fe1 N2 Fe1 90.260(7) 8 4
Fe1 N2 Fe1 89.740(7) 7 4
Fe1 N2 Fe1 89.740(7) 2 4
Fe1 N2 Fe1 180.0 3 4
Fe1 N2 Fe1 90.260(7) 8 .
Fe1 N2 Fe1 89.740(7) 7 .
Fe1 N2 Fe1 180.0 2 .
Fe1 N2 Fe1 89.740(7) 3 .
Fe1 N2 Fe1 90.260(7) 4 .

loop_
_geom_bond_atom_site_label_1
_geom_bond_atom_site_label_2
_geom_bond_distance
_geom_bond_site_symmetry_2
Fe1 N2 1.9080(2) 2_554
Fe1 N2 1.9080(2) .
Fe1 N1 1.92438(13) 1_545
Fe1 N1 1.92438(13) 2_664
Fe1 Fe1 2.69214(18) 3_554
Fe1 Fe1 2.69213(18) 7
Fe1 Fe1 2.69213(18) 7_554
Fe1 Fe1 2.69213(18) 3
Fe1 Fe1 2.7044(5) 8
Fe1 Fe1 2.7044(5) 4
Fe1 Fe1 2.7155(3) 2_655
Fe1 Fe1 2.7155(3) 2_654
N1 Fe1 1.92439(13) 4
N1 Fe1 1.92439(13) 2_665
N1 Fe1 1.92438(13) 1_565
N1 Fe1 1.92438(13) 3_565
N1 Fe1 1.92438(13) 8_665
N1 Fe1 1.92438(13) 7
N2 Fe1 1.9080(2) 8
N2 Fe1 1.9080(2) 7
N2 Fe1 1.9080(2) 2
N2 Fe1 1.9080(2) 3
N2 Fe1 1.9080(2) 4
